data_7128322
loop_
_publ_author_name
'Xiong, Yun'
'Yao, Shenglai'
'Ruzicka, Ales'
'Driess, Matthias'

_publ_section_title
;
 Distinctly different reactivity of bis(silylenyl)-<i>versus</i>
 phosphanyl-silylenyl-substituted <i>o</i>-dicarborane towards
 O<sub>2</sub>, N<sub>2</sub>O and CO<sub>2</sub>.
;
_journal_issue 48
_journal_name_full 'Chemical communications (Cambridge, England)'
_journal_page_first 5965
_journal_page_last 5968
_journal_paper_doi 10.1039/d1cc01939b
_journal_volume 57
_journal_year 2021
_chemical_formula_sum 'C29 H60 B10 N4 O2.5 P Si'
_chemical_formula_weight 671.97
_space_group_crystal_system monoclinic
_space_group_IT_number 14
_space_group_name_Hall '-P 2ybc'
_space_group_name_H-M_alt 'P 1 21/c 1'
_atom_sites_solution_hydrogens geom
_audit_creation_method 'CrysAlisPro 1.171.39.46 (Rigaku OD, 2018)'
_audit_update_record
;
2021-04-06 deposited with the CCDC.	2021-05-13 downloaded from the CCDC.
;
_cell_angle_alpha 90
_cell_angle_beta 100.412(3)
_cell_angle_gamma 90
_cell_formula_units_Z 8
_cell_length_a 33.1770(9)
_cell_length_b 10.4724(3)
_cell_length_c 22.8239(6)
_cell_measurement_reflns_used 4207
_cell_measurement_temperature 150(2)
_cell_measurement_theta_max 59.2030
_cell_measurement_theta_min 3.9020
_cell_volume 7799.4(4)
_computing_cell_refinement 'CrysAlisPro 1.171.39.46 (Rigaku OD, 2018)'
_computing_data_collection 'CrysAlisPro 1.171.39.46 (Rigaku OD, 2018)'
_computing_data_reduction 'CrysAlisPro 1.171.39.46 (Rigaku OD, 2018)'
_computing_structure_refinement 'SHELXL-2018/3 (Sheldrick, 2018)'
_diffrn_ambient_temperature 150(2)
_diffrn_measured_fraction_theta_full 1.000
_diffrn_measured_fraction_theta_max 1.000
_diffrn_measurement_device 'four-circle diffractometer'
_diffrn_measurement_device_type 'SuperNova, Single source at offset/far, Atlas'
_diffrn_radiation_monochromator mirror
_diffrn_radiation_type CuK\a
_diffrn_radiation_wavelength 1.54184
_diffrn_reflns_av_R_equivalents 0.1289
_diffrn_reflns_av_unetI/netI 0.1109
_diffrn_reflns_Laue_measured_fraction_full 1.000
_diffrn_reflns_Laue_measured_fraction_max 1.000
_diffrn_reflns_limit_h_max 39
_diffrn_reflns_limit_h_min -31
_diffrn_reflns_limit_k_max 12
_diffrn_reflns_limit_k_min -12
_diffrn_reflns_limit_l_max 27
_diffrn_reflns_limit_l_min -27
_diffrn_reflns_number 53977
_diffrn_reflns_point_group_measured_fraction_full 1.000
_diffrn_reflns_point_group_measured_fraction_max 1.000
_diffrn_reflns_theta_full 67.499
_diffrn_reflns_theta_max 67.499
_diffrn_reflns_theta_min 2.708
_exptl_absorpt_coefficient_mu 1.166
_exptl_absorpt_correction_T_max 1.00000
_exptl_absorpt_correction_T_min 0.57714
_exptl_absorpt_correction_type multi-scan
_exptl_absorpt_process_details
;
CrysAlisPro 1.171.39.46 (Rigaku Oxford Diffraction, 2018)
Empirical absorption correction using spherical harmonics,
 implemented in SCALE3 ABSPACK scaling algorithm.
;
_exptl_crystal_colour colorless
_exptl_crystal_density_diffrn 1.145
_exptl_crystal_description prism
_exptl_crystal_F_000 2888
_exptl_crystal_size_max 0.160
_exptl_crystal_size_mid 0.090
_exptl_crystal_size_min 0.060
_refine_diff_density_max 0.506
_refine_diff_density_min -0.340
_refine_diff_density_rms 0.059
_refine_ls_extinction_method none
_refine_ls_goodness_of_fit_ref 1.027
_refine_ls_hydrogen_treatment constr
_refine_ls_matrix_type full
_refine_ls_number_parameters 882
_refine_ls_number_reflns 14060
_refine_ls_number_restraints 0
_refine_ls_restrained_S_all 1.027
_refine_ls_R_factor_all 0.1325
_refine_ls_R_factor_gt 0.0668
_refine_ls_shift/su_max 0.000
_refine_ls_shift/su_mean 0.000
_refine_ls_structure_factor_coef Fsqd
_refine_ls_weighting_details 'w=1/[\s^2^(Fo^2^)+(0.0587P)^2^+1.1114P] where P=(Fo^2^+2Fc^2^)/3'
_refine_ls_weighting_scheme calc
_refine_ls_wR_factor_gt 0.1418
_refine_ls_wR_factor_ref 0.1823
_reflns_Friedel_coverage 0.000
_reflns_number_gt 7877
_reflns_number_total 14060
_reflns_threshold_expression 'I > 2\s(I)'
_cod_data_source_file d1cc01939b2.cif
_cod_data_source_block 4
_cod_depositor_comments
;
The following automatic conversions were performed:

data name '__audit_creation_method' was replaced with
'_audit_creation_method'.

Automatic conversion script
Id: cif_correct_tags 7550 2019-12-06 10:49:48Z antanas 

 Adding full bibliography for 7128322--7128326.cif.
;
_cod_original_sg_symbol_H-M 'P 21/c'
_cod_original_formula_sum 'C29 H60 B10 N4 O2.50 P Si'
_cod_database_code 7128322
_shelx_shelxl_version_number 2018/3
_shelx_space_group_comment
;
The symmetry employed for this shelxl refinement is uniquely defined
by the following loop, which should always be used as a source of
symmetry information in preference to the above space-group names.
They are only intended as comments.
;
_shelx_estimated_absorpt_t_min 0.835
_shelx_estimated_absorpt_t_max 0.933

loop_
_space_group_symop_operation_xyz
'x, y, z'
'-x, y+1/2, -z+1/2'
'-x, -y, -z'
'x, -y-1/2, z-1/2'

loop_
_atom_site_label
_atom_site_type_symbol
_atom_site_fract_x
_atom_site_fract_y
_atom_site_fract_z
_atom_site_U_iso_or_equiv
_atom_site_adp_type
_atom_site_occupancy
_atom_site_site_symmetry_order
_atom_site_calc_flag
_atom_site_refinement_flags_posn
_atom_site_refinement_flags_adp
_atom_site_refinement_flags_occupancy
_atom_site_disorder_assembly
_atom_site_disorder_group
P1 P 0.22298(3) 0.15279(10) 0.02943(5) 0.0323(2) Uani 1 1 d . . . . .
Si1 Si 0.14809(3) 0.30896(11) -0.10786(5) 0.0355(3) Uani 1 1 d . . . . .
N4 N 0.23207(9) 0.2488(3) 0.08800(13) 0.0317(7) Uani 1 1 d . . . . .
N1 N 0.12088(10) 0.2507(3) -0.17928(15) 0.0358(8) Uani 1 1 d . . . . .
O2 O 0.23664(9) 0.1844(3) -0.02596(13) 0.0453(7) Uani 1 1 d . . . . .
N2 N 0.10478(10) 0.4142(3) -0.13148(15) 0.0389(8) Uani 1 1 d . . . . .
O1 O 0.19117(9) 0.3636(3) -0.10255(13) 0.0538(9) Uani 1 1 d . . . . .
N3 N 0.24044(10) 0.0203(3) 0.06292(14) 0.0367(8) Uani 1 1 d . . . . .
C25 C 0.22504(13) 0.4550(4) 0.03303(19) 0.0408(10) Uani 1 1 d . . . . .
H15A H 0.224160 0.402703 -0.002787 0.061 Uiso 1 1 calc R U . . .
H15B H 0.239323 0.535308 0.028480 0.061 Uiso 1 1 calc R U . . .
H15C H 0.197033 0.473391 0.038669 0.061 Uiso 1 1 calc R U . . .
C1 C 0.13187(11) 0.2018(4) -0.04661(18) 0.0342(9) Uani 1 1 d . . . . .
C24 C 0.24771(13) 0.3830(4) 0.08692(18) 0.0371(10) Uani 1 1 d . . . . .
C3 C 0.09449(12) 0.3482(4) -0.18197(18) 0.0376(10) Uani 1 1 d . . . . .
C2 C 0.16519(12) 0.1317(4) 0.01406(17) 0.0352(9) Uani 1 1 d . . . . .
C18 C 0.24486(13) 0.0322(4) 0.12822(17) 0.0398(10) Uani 1 1 d . . . . .
H26A H 0.270181 -0.011112 0.148150 0.048 Uiso 1 1 calc R U . . .
H26B H 0.221164 -0.007487 0.142040 0.048 Uiso 1 1 calc R U . . .
B1 B 0.13359(14) 0.2564(5) 0.0253(2) 0.0365(11) Uani 1 1 d . . . . .
H33 H 0.145796 0.353236 0.039806 0.044 Uiso 1 1 calc R U . . .
C20 C 0.26344(13) -0.0837(4) 0.03820(19) 0.0439(11) Uani 1 1 d . . . . .
C19 C 0.24692(14) 0.1762(4) 0.14299(18) 0.0391(10) Uani 1 1 d . . . . .
H36A H 0.229705 0.195294 0.173087 0.047 Uiso 1 1 calc R U . . .
H36B H 0.275504 0.200921 0.159594 0.047 Uiso 1 1 calc R U . . .
B3 B 0.09178(14) 0.1004(5) -0.0688(2) 0.0419(12) Uani 1 1 d . . . . .
H38 H 0.075565 0.093252 -0.116190 0.050 Uiso 1 1 calc R U . . .
C10 C 0.12726(13) 0.1574(4) -0.22693(19) 0.0439(11) Uani 1 1 d . . . . .
C27 C 0.29323(13) 0.3824(5) 0.0834(2) 0.0545(13) Uani 1 1 d . . . . .
H43A H 0.308697 0.340495 0.118818 0.082 Uiso 1 1 calc R U . . .
H43B H 0.302879 0.470522 0.081405 0.082 Uiso 1 1 calc R U . . .
H43C H 0.297338 0.335985 0.047655 0.082 Uiso 1 1 calc R U . . .
C4 C 0.05835(13) 0.3722(5) -0.2296(2) 0.0452(11) Uani 1 1 d . . . . .
C14 C 0.09508(13) 0.5493(4) -0.1180(2) 0.0442(11) Uani 1 1 d . . . . .
C5 C 0.05999(15) 0.4369(5) -0.2822(2) 0.0564(13) Uani 1 1 d . . . . .
H47 H 0.085164 0.471950 -0.288973 0.068 Uiso 1 1 calc R U . . .
C22 C 0.30843(13) -0.0464(5) 0.0452(2) 0.0491(12) Uani 1 1 d . . . . .
H48A H 0.310781 0.034627 0.024589 0.074 Uiso 1 1 calc R U . . .
H48B H 0.323417 -0.113028 0.027971 0.074 Uiso 1 1 calc R U . . .
H48C H 0.320043 -0.036633 0.087618 0.074 Uiso 1 1 calc R U . . .
C21 C 0.25895(14) -0.2067(4) 0.0723(2) 0.0544(13) Uani 1 1 d . . . . .
H50A H 0.272450 -0.196482 0.113949 0.082 Uiso 1 1 calc R U . . .
H50B H 0.271717 -0.277364 0.054276 0.082 Uiso 1 1 calc R U . . .
H50C H 0.229811 -0.225111 0.070691 0.082 Uiso 1 1 calc R U . . .
C23 C 0.24578(16) -0.1070(5) -0.0273(2) 0.0609(14) Uani 1 1 d . . . . .
H51A H 0.217130 -0.134084 -0.031410 0.091 Uiso 1 1 calc R U . . .
H51B H 0.261620 -0.173925 -0.042882 0.091 Uiso 1 1 calc R U . . .
H51C H 0.247229 -0.028006 -0.049877 0.091 Uiso 1 1 calc R U . . .
B6 B 0.14592(16) -0.0145(5) 0.0293(2) 0.0409(12) Uani 1 1 d . . . . .
H55 H 0.165626 -0.097662 0.047080 0.049 Uiso 1 1 calc R U . . .
B4 B 0.14257(15) 0.0400(5) -0.0457(2) 0.0371(11) Uani 1 1 d . . . . .
H57 H 0.160614 -0.004736 -0.077291 0.045 Uiso 1 1 calc R U . . .
C15 C 0.11006(14) 0.6378(4) -0.1629(2) 0.0525(12) Uani 1 1 d . . . . .
H58A H 0.139171 0.621632 -0.162846 0.079 Uiso 1 1 calc R U . . .
H58B H 0.106346 0.726881 -0.151929 0.079 Uiso 1 1 calc R U . . .
H58C H 0.094266 0.621459 -0.202833 0.079 Uiso 1 1 calc R U . . .
B5 B 0.14046(15) 0.1211(5) 0.0734(2) 0.0394(11) Uani 1 1 d . . . . .
H61 H 0.156611 0.128723 0.120764 0.047 Uiso 1 1 calc R U . . .
B9 B 0.09088(16) 0.1842(5) 0.0506(2) 0.0440(12) Uani 1 1 d . . . . .
H62 H 0.074362 0.233812 0.082776 0.053 Uiso 1 1 calc R U . . .
B8 B 0.06519(16) 0.0853(5) -0.0081(3) 0.0469(13) Uani 1 1 d . . . . .
H63 H 0.031340 0.068317 -0.014852 0.056 Uiso 1 1 calc R U . . .
B2 B 0.08601(14) 0.2347(5) -0.0247(2) 0.0411(12) Uani 1 1 d . . . . .
H64 H 0.065960 0.317268 -0.042285 0.049 Uiso 1 1 calc R U . . .
C16 C 0.04953(14) 0.5671(5) -0.1190(2) 0.0558(13) Uani 1 1 d . . . . .
H67A H 0.034431 0.552840 -0.159494 0.084 Uiso 1 1 calc R U . . .
H67B H 0.044458 0.654220 -0.106392 0.084 Uiso 1 1 calc R U . . .
H67C H 0.040320 0.505855 -0.091761 0.084 Uiso 1 1 calc R U . . .
B10 B 0.09831(16) 0.0153(5) 0.0516(2) 0.0444(13) Uani 1 1 d . . . . .
H73 H 0.086321 -0.047815 0.084152 0.053 Uiso 1 1 calc R U . . .
C8 C -0.01366(16) 0.3367(6) -0.2622(3) 0.0720(17) Uani 1 1 d . . . . .
H74 H -0.039090 0.304052 -0.255260 0.086 Uiso 1 1 calc R U . . .
C7 C -0.01147(18) 0.3989(6) -0.3152(3) 0.0763(18) Uani 1 1 d . . . . .
H77 H -0.035293 0.406165 -0.345166 0.092 Uiso 1 1 calc R U . . .
C9 C 0.02117(13) 0.3227(5) -0.2199(2) 0.0542(13) Uani 1 1 d . . . . .
H80 H 0.019888 0.278939 -0.183821 0.065 Uiso 1 1 calc R U . . .
C26 C 0.24085(17) 0.4510(4) 0.1435(2) 0.0591(14) Uani 1 1 d . . . . .
H81A H 0.211555 0.450613 0.145315 0.089 Uiso 1 1 calc R U . . .
H81B H 0.250525 0.539370 0.143154 0.089 Uiso 1 1 calc R U . . .
H81C H 0.256065 0.406669 0.178466 0.089 Uiso 1 1 calc R U . . .
C17 C 0.11973(16) 0.5752(5) -0.0554(2) 0.0617(14) Uani 1 1 d . . . . .
H82A H 0.109654 0.520144 -0.026488 0.093 Uiso 1 1 calc R U . . .
H82B H 0.116499 0.664894 -0.044925 0.093 Uiso 1 1 calc R U . . .
H82C H 0.148770 0.557125 -0.054955 0.093 Uiso 1 1 calc R U . . .
B7 B 0.09971(16) -0.0355(5) -0.0221(2) 0.0474(13) Uani 1 1 d . . . . .
H83 H 0.088924 -0.132520 -0.038719 0.057 Uiso 1 1 calc R U . . .
C6 C 0.02495(18) 0.4501(6) -0.3246(2) 0.0717(17) Uani 1 1 d . . . . .
H84 H 0.025993 0.494837 -0.360540 0.086 Uiso 1 1 calc R U . . .
C11 C 0.15492(19) 0.0549(5) -0.1980(2) 0.0789(19) Uani 1 1 d . . . . .
H85A H 0.180170 0.093131 -0.176103 0.118 Uiso 1 1 calc R U . . .
H85B H 0.161613 -0.003195 -0.228507 0.118 Uiso 1 1 calc R U . . .
H85C H 0.141203 0.007186 -0.170291 0.118 Uiso 1 1 calc R U . . .
C12 C 0.14683(18) 0.2286(6) -0.2725(2) 0.0730(17) Uani 1 1 d . . . . .
H86A H 0.173556 0.262021 -0.253343 0.110 Uiso 1 1 calc R U . . .
H86B H 0.129069 0.299560 -0.289000 0.110 Uiso 1 1 calc R U . . .
H86C H 0.150482 0.170180 -0.304708 0.110 Uiso 1 1 calc R U . . .
C13 C 0.08649(17) 0.0990(6) -0.2590(3) 0.0830(19) Uani 1 1 d . . . . .
H87A H 0.092202 0.025536 -0.282779 0.125 Uiso 1 1 calc R U . . .
H87B H 0.071058 0.163241 -0.285121 0.125 Uiso 1 1 calc R U . . .
H87C H 0.070325 0.071157 -0.229366 0.125 Uiso 1 1 calc R U . . .
Si2 Si 0.37691(3) 0.87562(11) 0.21063(5) 0.0325(3) Uani 1 1 d . . . . .
P2 P 0.31630(3) 1.03076(11) 0.31949(5) 0.0367(3) Uani 1 1 d . . . . .
N5 N 0.41085(10) 0.9722(3) 0.17379(14) 0.0323(7) Uani 1 1 d . . . . .
O4 O 0.31292(9) 1.0627(3) 0.25638(13) 0.0442(7) Uani 1 1 d . . . . .
O3 O 0.33174(8) 0.8550(3) 0.18467(12) 0.0414(7) Uani 1 1 d . . . . .
N6 N 0.41265(9) 0.7695(3) 0.18415(14) 0.0313(7) Uani 1 1 d . . . . .
C30 C 0.42991(11) 0.8669(4) 0.16025(16) 0.0308(9) Uani 1 1 d . . . . .
N7 N 0.28328(10) 0.9317(4) 0.34367(15) 0.0405(9) Uani 1 1 d . . . . .
C31 C 0.46599(11) 0.8626(4) 0.12969(17) 0.0302(8) Uani 1 1 d . . . . .
C41 C 0.40874(12) 0.6327(4) 0.16383(19) 0.0362(9) Uani 1 1 d . . . . .
C36 C 0.50457(12) 0.8734(4) 0.1644(2) 0.0389(10) Uani 1 1 d . . . . .
H16 H 0.507390 0.878303 0.206493 0.047 Uiso 1 1 calc R U . . .
N8 N 0.31472(11) 1.1482(4) 0.36620(15) 0.0442(9) Uani 1 1 d . . . . .
C28 C 0.39606(11) 0.8886(4) 0.29576(18) 0.0342(9) Uani 1 1 d . . . . .
C37 C 0.41719(12) 1.1096(4) 0.15849(19) 0.0362(9) Uani 1 1 d . . . . .
C32 C 0.46203(13) 0.8538(4) 0.06818(19) 0.0415(10) Uani 1 1 d . . . . .
H23 H 0.435634 0.846886 0.043990 0.050 Uiso 1 1 calc R U . . .
C35 C 0.53916(13) 0.8772(4) 0.1383(2) 0.0519(13) Uani 1 1 d . . . . .
H24 H 0.565582 0.886041 0.162233 0.062 Uiso 1 1 calc R U . . .
B14 B 0.41062(14) 1.0321(5) 0.3301(2) 0.0356(11) Uani 1 1 d . . . . .
H27 H 0.408555 1.124585 0.305038 0.043 Uiso 1 1 calc R U . . .
C29 C 0.36814(12) 0.9543(4) 0.34556(18) 0.0367(10) Uani 1 1 d . . . . .
C40 C 0.45625(13) 1.1626(4) 0.19729(19) 0.0428(10) Uani 1 1 d . . . . .
H29A H 0.455029 1.149041 0.239415 0.064 Uiso 1 1 calc R U . . .
H29B H 0.458442 1.254158 0.189654 0.064 Uiso 1 1 calc R U . . .
H29C H 0.480224 1.118309 0.187553 0.064 Uiso 1 1 calc R U . . .
B11 B 0.37354(15) 0.7910(5) 0.3416(2) 0.0379(11) Uani 1 1 d . . . . .
H30 H 0.347422 0.725434 0.324297 0.046 Uiso 1 1 calc R U . . .
C51 C 0.24817(12) 0.8709(4) 0.30291(19) 0.0410(10) Uani 1 1 d . . . . .
C45 C 0.29893(14) 1.1004(5) 0.4188(2) 0.0518(12) Uani 1 1 d . . . . .
H32A H 0.281359 1.165858 0.432870 0.062 Uiso 1 1 calc R U . . .
H32B H 0.321997 1.081093 0.451629 0.062 Uiso 1 1 calc R U . . .
B13 B 0.44730(14) 0.9130(5) 0.3218(2) 0.0374(11) Uani 1 1 d . . . . .
H34 H 0.470217 0.926688 0.291825 0.045 Uiso 1 1 calc R U . . .
B19 B 0.45107(15) 0.9968(5) 0.3900(2) 0.0394(12) Uani 1 1 d . . . . .
H39 H 0.476436 1.066409 0.405297 0.047 Uiso 1 1 calc R U . . .
C46 C 0.27415(13) 0.9796(5) 0.40032(19) 0.0487(12) Uani 1 1 d . . . . .
H40A H 0.281069 0.913571 0.431545 0.058 Uiso 1 1 calc R U . . .
H40B H 0.244523 0.998685 0.395836 0.058 Uiso 1 1 calc R U . . .
B17 B 0.41371(15) 0.7516(5) 0.4021(2) 0.0441(13) Uani 1 1 d . . . . .
H42 H 0.414237 0.657442 0.425539 0.053 Uiso 1 1 calc R U . . .
C39 C 0.41894(15) 1.1255(4) 0.09201(19) 0.0497(12) Uani 1 1 d . . . . .
H45A H 0.445075 1.092305 0.084201 0.075 Uiso 1 1 calc R U . . .
H45B H 0.416545 1.216183 0.081390 0.075 Uiso 1 1 calc R U . . .
H45C H 0.396299 1.078093 0.068077 0.075 Uiso 1 1 calc R U . . .
C44 C 0.37972(14) 0.5670(4) 0.1993(2) 0.0491(12) Uani 1 1 d . . . . .
H49A H 0.392369 0.564724 0.241538 0.074 Uiso 1 1 calc R U . . .
H49B H 0.374284 0.479644 0.184596 0.074 Uiso 1 1 calc R U . . .
H49C H 0.353896 0.614613 0.194459 0.074 Uiso 1 1 calc R U . . .
B12 B 0.42475(14) 0.7634(5) 0.3295(2) 0.0392(11) Uani 1 1 d . . . . .
H52 H 0.432800 0.677225 0.304934 0.047 Uiso 1 1 calc R U . . .
C54 C 0.26324(13) 0.7946(4) 0.2547(2) 0.0468(11) Uani 1 1 d . . . . .
H53A H 0.280321 0.849077 0.234289 0.070 Uiso 1 1 calc R U . . .
H53B H 0.239707 0.763571 0.225986 0.070 Uiso 1 1 calc R U . . .
H53C H 0.279430 0.721720 0.272785 0.070 Uiso 1 1 calc R U . . .
C34 C 0.53479(15) 0.8678(5) 0.0767(2) 0.0536(13) Uani 1 1 d . . . . .
H54 H 0.558330 0.870041 0.058458 0.064 Uiso 1 1 calc R U . . .
B15 B 0.40109(15) 1.0224(5) 0.4040(2) 0.0400(11) Uani 1 1 d . . . . .
H56 H 0.393380 1.108734 0.428803 0.048 Uiso 1 1 calc R U . . .
C33 C 0.49658(14) 0.8552(4) 0.0423(2) 0.0471(11) Uani 1 1 d . . . . .
H59 H 0.493862 0.847470 0.000283 0.057 Uiso 1 1 calc R U . . .
C52 C 0.21725(13) 0.9733(5) 0.2760(2) 0.0494(12) Uani 1 1 d . . . . .
H60A H 0.208281 1.021564 0.308160 0.074 Uiso 1 1 calc R U . . .
H60B H 0.193500 0.932268 0.251447 0.074 Uiso 1 1 calc R U . . .
H60C H 0.230192 1.031418 0.251349 0.074 Uiso 1 1 calc R U . . .
C38 C 0.37914(13) 1.1795(4) 0.1707(2) 0.0466(11) Uani 1 1 d . . . . .
H65A H 0.354686 1.143530 0.145584 0.070 Uiso 1 1 calc R U . . .
H65B H 0.381279 1.270440 0.161521 0.070 Uiso 1 1 calc R U . . .
H65C H 0.377065 1.169490 0.212707 0.070 Uiso 1 1 calc R U . . .
B16 B 0.37788(15) 0.8717(5) 0.4112(2) 0.0416(12) Uani 1 1 d . . . . .
H66 H 0.354719 0.857570 0.440740 0.050 Uiso 1 1 calc R U . . .
C53 C 0.22708(14) 0.7759(5) 0.3393(2) 0.0575(14) Uani 1 1 d . . . . .
H68A H 0.247089 0.712506 0.357914 0.086 Uiso 1 1 calc R U . . .
H68B H 0.204693 0.732644 0.312761 0.086 Uiso 1 1 calc R U . . .
H68C H 0.216067 0.822166 0.370198 0.086 Uiso 1 1 calc R U . . .
B18 B 0.45969(16) 0.8290(5) 0.3902(2) 0.0429(12) Uani 1 1 d . . . . .
H69 H 0.490793 0.787024 0.406074 0.051 Uiso 1 1 calc R U . . .
C42 C 0.38959(15) 0.6276(5) 0.0979(2) 0.0563(13) Uani 1 1 d . . . . .
H70A H 0.363849 0.675773 0.091156 0.084 Uiso 1 1 calc R U . . .
H70B H 0.384098 0.538525 0.085869 0.084 Uiso 1 1 calc R U . . .
H70C H 0.408520 0.665159 0.074363 0.084 Uiso 1 1 calc R U . . .
C47 C 0.31354(14) 1.2890(5) 0.3537(2) 0.0509(12) Uani 1 1 d . . . . .
B20 B 0.43090(15) 0.8957(5) 0.4408(2) 0.0446(13) Uani 1 1 d . . . . .
H72 H 0.442998 0.897299 0.489942 0.054 Uiso 1 1 calc R U . . .
C43 C 0.45072(14) 0.5684(4) 0.1763(3) 0.0610(15) Uani 1 1 d . . . . .
H75A H 0.469583 0.614493 0.155420 0.091 Uiso 1 1 calc R U . . .
H75B H 0.448144 0.479814 0.162366 0.091 Uiso 1 1 calc R U . . .
H75C H 0.461390 0.569741 0.219279 0.091 Uiso 1 1 calc R U . . .
C50 C 0.33830(15) 1.3222(5) 0.3057(2) 0.0631(15) Uani 1 1 d . . . . .
H76A H 0.366863 1.296079 0.318875 0.095 Uiso 1 1 calc R U . . .
H76B H 0.337135 1.414575 0.298660 0.095 Uiso 1 1 calc R U . . .
H76C H 0.326830 1.277422 0.268769 0.095 Uiso 1 1 calc R U . . .
C48 C 0.26923(15) 1.3301(5) 0.3340(2) 0.0620(14) Uani 1 1 d . . . . .
H78A H 0.257700 1.287446 0.296493 0.093 Uiso 1 1 calc R U . . .
H78B H 0.268055 1.422823 0.328175 0.093 Uiso 1 1 calc R U . . .
H78C H 0.253367 1.306498 0.364648 0.093 Uiso 1 1 calc R U . . .
C49 C 0.33242(18) 1.3579(6) 0.4110(3) 0.0826(19) Uani 1 1 d . . . . .
H79A H 0.316201 1.340027 0.441890 0.124 Uiso 1 1 calc R U . . .
H79B H 0.332622 1.450063 0.403589 0.124 Uiso 1 1 calc R U . . .
H79C H 0.360568 1.327857 0.424193 0.124 Uiso 1 1 calc R U . . .
O5 O 0.08474(12) 0.6501(5) 0.13708(18) 0.0909(14) Uani 1 1 d . . . . .
C57 C 0.05424(19) 0.5824(7) 0.0957(3) 0.104(3) Uani 1 1 d . . . . .
H88A H 0.034854 0.540083 0.117724 0.125 Uiso 1 1 calc R U . . .
H88B H 0.067741 0.515330 0.075525 0.125 Uiso 1 1 calc R U . . .
C55 C 0.12082(16) 0.6652(6) 0.1162(3) 0.0715(16) Uani 1 1 d . . . . .
H89A H 0.115885 0.714524 0.078550 0.086 Uiso 1 1 calc R U . . .
H89B H 0.132123 0.580786 0.108235 0.086 Uiso 1 1 calc R U . . .
C56 C 0.15034(18) 0.7347(7) 0.1623(3) 0.096(2) Uani 1 1 d . . . . .
H90A H 0.138277 0.816050 0.171491 0.144 Uiso 1 1 calc R U . . .
H90B H 0.175714 0.750999 0.147257 0.144 Uiso 1 1 calc R U . . .
H90C H 0.156440 0.682653 0.198528 0.144 Uiso 1 1 calc R U . . .
C58 C 0.03143(17) 0.6691(7) 0.0506(3) 0.095(2) Uani 1 1 d . . . . .
H91A H 0.019016 0.737679 0.070578 0.143 Uiso 1 1 calc R U . . .
H91B H 0.009863 0.621241 0.024691 0.143 Uiso 1 1 calc R U . . .
H91C H 0.050230 0.705977 0.026690 0.143 Uiso 1 1 calc R U . . .

loop_
_atom_site_aniso_label
_atom_site_aniso_U_11
_atom_site_aniso_U_22
_atom_site_aniso_U_33
_atom_site_aniso_U_23
_atom_site_aniso_U_13
_atom_site_aniso_U_12
P1 0.0365(5) 0.0313(5) 0.0282(5) -0.0003(4) 0.0035(4) -0.0033(4)
Si1 0.0367(6) 0.0380(6) 0.0308(6) 0.0054(5) 0.0036(5) -0.0017(5)
N4 0.0434(19) 0.0306(18) 0.0193(16) 0.0010(13) 0.0008(14) -0.0041(15)
N1 0.0348(18) 0.039(2) 0.0346(19) -0.0009(16) 0.0078(15) 0.0025(15)
O2 0.0558(18) 0.0451(18) 0.0361(17) 0.0018(14) 0.0112(15) -0.0037(15)
N2 0.045(2) 0.037(2) 0.0321(19) -0.0002(15) 0.0002(16) 0.0024(16)
O1 0.0375(16) 0.076(2) 0.0443(19) 0.0158(17) -0.0019(14) -0.0161(16)
N3 0.047(2) 0.0325(19) 0.0297(18) 0.0011(15) 0.0045(16) 0.0047(16)
C25 0.045(2) 0.031(2) 0.042(3) 0.0021(19) -0.002(2) -0.0099(19)
C1 0.033(2) 0.033(2) 0.036(2) 0.0040(18) 0.0042(18) -0.0037(17)
C24 0.044(2) 0.029(2) 0.037(2) -0.0015(18) 0.0030(19) -0.0057(18)
C3 0.034(2) 0.046(3) 0.032(2) 0.005(2) 0.0057(18) -0.0014(19)
C2 0.045(2) 0.033(2) 0.028(2) 0.0035(17) 0.0071(18) -0.0001(18)
C18 0.055(3) 0.036(2) 0.028(2) 0.0013(18) 0.004(2) -0.001(2)
B1 0.038(3) 0.035(3) 0.036(3) 0.001(2) 0.007(2) 0.000(2)
C20 0.050(3) 0.042(3) 0.036(2) -0.008(2) -0.002(2) 0.007(2)
C19 0.056(3) 0.030(2) 0.028(2) 0.0019(18) 0.000(2) -0.0023(19)
B3 0.038(3) 0.041(3) 0.044(3) 0.001(2) -0.003(2) -0.013(2)
C10 0.049(3) 0.049(3) 0.036(2) -0.006(2) 0.012(2) 0.002(2)
C27 0.043(3) 0.048(3) 0.067(3) 0.008(3) -0.002(2) -0.012(2)
C4 0.038(2) 0.055(3) 0.040(3) -0.006(2) -0.001(2) 0.009(2)
C14 0.049(3) 0.035(2) 0.047(3) 0.005(2) 0.004(2) 0.001(2)
C5 0.054(3) 0.075(4) 0.040(3) 0.010(3) 0.007(2) 0.013(3)
C22 0.050(3) 0.052(3) 0.046(3) 0.005(2) 0.011(2) 0.004(2)
C21 0.060(3) 0.031(2) 0.067(3) -0.002(2) -0.002(3) 0.002(2)
C23 0.075(3) 0.058(3) 0.045(3) -0.019(2) -0.004(3) 0.020(3)
B6 0.052(3) 0.036(3) 0.035(3) 0.005(2) 0.009(2) -0.009(2)
B4 0.043(3) 0.033(3) 0.032(3) 0.002(2) -0.001(2) -0.006(2)
C15 0.053(3) 0.043(3) 0.063(3) 0.012(2) 0.014(2) 0.002(2)
B5 0.045(3) 0.046(3) 0.027(3) 0.004(2) 0.007(2) 0.000(2)
B9 0.047(3) 0.042(3) 0.046(3) 0.008(2) 0.017(2) -0.005(2)
B8 0.041(3) 0.043(3) 0.059(4) 0.013(3) 0.014(3) -0.008(2)
B2 0.032(3) 0.053(3) 0.039(3) 0.006(2) 0.009(2) -0.004(2)
C16 0.059(3) 0.043(3) 0.070(4) 0.008(3) 0.024(3) 0.010(2)
B10 0.051(3) 0.041(3) 0.044(3) 0.013(2) 0.015(3) -0.009(2)
C8 0.049(3) 0.081(4) 0.077(4) -0.013(3) -0.011(3) 0.003(3)
C7 0.065(4) 0.092(5) 0.061(4) -0.010(3) -0.018(3) 0.028(3)
C9 0.042(3) 0.066(3) 0.052(3) -0.003(3) 0.000(2) 0.001(2)
C26 0.094(4) 0.036(3) 0.044(3) -0.008(2) 0.005(3) -0.006(3)
C17 0.085(4) 0.041(3) 0.053(3) -0.006(2) -0.003(3) 0.004(3)
B7 0.052(3) 0.040(3) 0.049(3) 0.002(3) 0.005(3) -0.012(2)
C6 0.077(4) 0.086(4) 0.044(3) 0.004(3) -0.008(3) 0.032(3)
C11 0.120(5) 0.070(4) 0.046(3) -0.007(3) 0.014(3) 0.044(4)
C12 0.101(4) 0.075(4) 0.053(3) 0.011(3) 0.041(3) 0.018(3)
C13 0.079(4) 0.085(5) 0.085(5) -0.040(4) 0.016(4) -0.010(3)
Si2 0.0342(6) 0.0340(6) 0.0299(6) 0.0023(5) 0.0077(5) 0.0031(5)
P2 0.0349(6) 0.0439(6) 0.0325(6) 0.0019(5) 0.0092(5) 0.0069(5)
N5 0.0405(19) 0.0291(18) 0.0279(18) -0.0008(14) 0.0078(15) 0.0000(15)
O4 0.0457(17) 0.0527(19) 0.0344(16) 0.0055(14) 0.0076(14) 0.0052(14)
O3 0.0306(14) 0.0577(19) 0.0356(16) 0.0018(14) 0.0047(13) 0.0025(13)
N6 0.0347(17) 0.0283(18) 0.0317(18) -0.0032(14) 0.0084(14) -0.0001(14)
C30 0.037(2) 0.030(2) 0.024(2) 0.0005(16) 0.0008(17) -0.0036(17)
N7 0.0359(19) 0.057(2) 0.0309(19) 0.0061(17) 0.0109(16) 0.0021(17)
C31 0.032(2) 0.027(2) 0.034(2) 0.0001(17) 0.0113(17) 0.0022(16)
C41 0.040(2) 0.028(2) 0.042(2) -0.0027(18) 0.0105(19) -0.0002(18)
C36 0.038(2) 0.037(2) 0.042(2) 0.001(2) 0.007(2) 0.0053(19)
N8 0.049(2) 0.051(2) 0.034(2) -0.0041(17) 0.0115(17) 0.0104(18)
C28 0.033(2) 0.037(2) 0.033(2) -0.0012(18) 0.0089(18) 0.0050(17)
C37 0.041(2) 0.028(2) 0.039(2) 0.0040(18) 0.0078(19) 0.0005(18)
C32 0.047(2) 0.044(3) 0.035(2) 0.000(2) 0.011(2) -0.001(2)
C35 0.032(2) 0.049(3) 0.076(4) -0.006(3) 0.014(2) -0.001(2)
B14 0.035(2) 0.037(3) 0.036(3) -0.002(2) 0.010(2) 0.001(2)
C29 0.037(2) 0.046(3) 0.029(2) 0.0013(19) 0.0110(18) 0.0034(19)
C40 0.051(3) 0.030(2) 0.047(3) 0.002(2) 0.008(2) -0.0079(19)
B11 0.038(3) 0.042(3) 0.035(3) 0.006(2) 0.009(2) 0.005(2)
C51 0.032(2) 0.055(3) 0.038(2) 0.011(2) 0.0103(19) 0.002(2)
C45 0.053(3) 0.065(3) 0.040(3) 0.002(2) 0.015(2) 0.022(2)
B13 0.034(2) 0.048(3) 0.032(3) -0.004(2) 0.009(2) 0.001(2)
B19 0.037(3) 0.051(3) 0.030(3) -0.005(2) 0.006(2) 0.005(2)
C46 0.042(2) 0.070(3) 0.036(3) 0.004(2) 0.011(2) 0.007(2)
B17 0.043(3) 0.056(3) 0.034(3) 0.008(2) 0.008(2) 0.009(2)
C39 0.072(3) 0.039(3) 0.041(3) 0.008(2) 0.018(2) 0.003(2)
C44 0.063(3) 0.037(3) 0.049(3) -0.004(2) 0.015(2) -0.008(2)
B12 0.042(3) 0.041(3) 0.034(3) 0.004(2) 0.006(2) 0.011(2)
C54 0.042(2) 0.050(3) 0.050(3) 0.000(2) 0.012(2) -0.003(2)
C34 0.053(3) 0.048(3) 0.069(4) -0.004(3) 0.035(3) -0.002(2)
B15 0.041(3) 0.047(3) 0.032(3) -0.003(2) 0.008(2) 0.006(2)
C33 0.052(3) 0.048(3) 0.047(3) -0.003(2) 0.021(2) -0.003(2)
C52 0.039(2) 0.071(3) 0.038(3) 0.010(2) 0.007(2) 0.010(2)
C38 0.053(3) 0.033(2) 0.054(3) 0.006(2) 0.010(2) 0.006(2)
B16 0.038(3) 0.057(3) 0.030(3) 0.002(2) 0.007(2) 0.007(2)
C53 0.047(3) 0.074(4) 0.053(3) 0.020(3) 0.013(2) -0.007(3)
B18 0.042(3) 0.054(3) 0.033(3) 0.002(2) 0.008(2) 0.009(2)
C42 0.076(3) 0.049(3) 0.044(3) -0.008(2) 0.010(3) -0.023(3)
C47 0.051(3) 0.050(3) 0.054(3) -0.005(2) 0.016(2) 0.007(2)
B20 0.045(3) 0.061(4) 0.028(3) 0.000(2) 0.006(2) 0.006(3)
C43 0.048(3) 0.032(3) 0.103(5) -0.005(3) 0.015(3) 0.007(2)
C50 0.065(3) 0.041(3) 0.092(4) -0.004(3) 0.037(3) 0.002(2)
C48 0.067(3) 0.061(3) 0.061(3) 0.011(3) 0.021(3) 0.024(3)
C49 0.092(4) 0.073(4) 0.081(4) -0.035(4) 0.011(4) 0.002(3)
O5 0.070(3) 0.129(4) 0.070(3) 0.011(3) 0.003(2) -0.038(3)
C57 0.070(4) 0.124(6) 0.112(6) 0.035(5) 0.003(4) -0.029(4)
C55 0.063(3) 0.066(4) 0.084(4) 0.015(3) 0.007(3) -0.011(3)
C56 0.085(4) 0.108(6) 0.083(5) 0.033(4) -0.020(4) -0.027(4)
C58 0.057(4) 0.121(6) 0.106(6) 0.016(5) 0.006(4) -0.003(4)

loop_
_atom_type_symbol
_atom_type_description
_atom_type_scat_dispersion_real
_atom_type_scat_dispersion_imag
_atom_type_scat_source
C C 0.0181 0.0091 'International Tables Vol C Tables 4.2.6.8 and 6.1.1.4'
H H 0.0000 0.0000 'International Tables Vol C Tables 4.2.6.8 and 6.1.1.4'
B B 0.0090 0.0039 'International Tables Vol C Tables 4.2.6.8 and 6.1.1.4'
N N 0.0311 0.0180 'International Tables Vol C Tables 4.2.6.8 and 6.1.1.4'
O O 0.0492 0.0322 'International Tables Vol C Tables 4.2.6.8 and 6.1.1.4'
Si Si 0.2541 0.3302 'International Tables Vol C Tables 4.2.6.8 and 6.1.1.4'
P P 0.2955 0.4335 'International Tables Vol C Tables 4.2.6.8 and 6.1.1.4'

loop_
_geom_angle_atom_site_label_1
_geom_angle_atom_site_label_2
_geom_angle_atom_site_label_3
_geom_angle
_geom_angle_site_symmetry_1
_geom_angle_site_symmetry_3
_geom_angle_publ_flag
O2 P1 N3 117.28(18) . . ?
O2 P1 N4 121.53(17) . . ?
N3 P1 N4 98.04(17) . . ?
O2 P1 C2 109.17(18) . . ?
N3 P1 C2 104.36(18) . . ?
N4 P1 C2 104.48(17) . . ?
O1 Si1 N2 118.46(18) . . ?
O1 Si1 N1 120.22(17) . . ?
N2 Si1 N1 72.52(15) . . ?
O1 Si1 C1 122.51(17) . . ?
N2 Si1 C1 104.92(17) . . ?
N1 Si1 C1 107.07(17) . . ?
C19 N4 C24 115.7(3) . . ?
C19 N4 P1 111.0(3) . . ?
C24 N4 P1 124.6(3) . . ?
C3 N1 C10 129.6(4) . . ?
C3 N1 Si1 90.0(3) . . ?
C10 N1 Si1 138.9(3) . . ?
C3 N2 C14 129.6(4) . . ?
C3 N2 Si1 90.4(3) . . ?
C14 N2 Si1 134.6(3) . . ?
C18 N3 C20 118.5(3) . . ?
C18 N3 P1 111.2(3) . . ?
C20 N3 P1 127.0(3) . . ?
B3 C1 B2 61.9(3) . . ?
B3 C1 B1 112.2(3) . . ?
B2 C1 B1 62.4(3) . . ?
B3 C1 B4 62.7(3) . . ?
B2 C1 B4 112.5(3) . . ?
B1 C1 B4 109.9(3) . . ?
B3 C1 C2 108.5(3) . . ?
B2 C1 C2 108.4(3) . . ?
B1 C1 C2 59.0(2) . . ?
B4 C1 C2 59.1(2) . . ?
B3 C1 Si1 116.6(3) . . ?
B2 C1 Si1 117.9(3) . . ?
B1 C1 Si1 121.7(3) . . ?
B4 C1 Si1 119.4(3) . . ?
C2 C1 Si1 126.0(2) . . ?
N4 C24 C25 110.9(3) . . ?
N4 C24 C27 110.2(3) . . ?
C25 C24 C27 108.0(3) . . ?
N4 C24 C26 108.5(3) . . ?
C25 C24 C26 109.0(4) . . ?
C27 C24 C26 110.3(4) . . ?
N2 C3 N1 107.0(4) . . ?
N2 C3 C4 126.1(4) . . ?
N1 C3 C4 126.6(4) . . ?
B5 C2 B6 62.1(3) . . ?
B5 C2 B1 62.6(3) . . ?
B6 C2 B1 112.8(3) . . ?
B5 C2 B4 112.8(3) . . ?
B6 C2 B4 62.5(3) . . ?
B1 C2 B4 110.5(3) . . ?
B5 C2 C1 109.0(3) . . ?
B6 C2 C1 109.0(3) . . ?
B1 C2 C1 59.4(2) . . ?
B4 C2 C1 59.4(2) . . ?
B5 C2 P1 118.3(3) . . ?
B6 C2 P1 117.8(3) . . ?
B1 C2 P1 120.4(3) . . ?
B4 C2 P1 119.4(3) . . ?
C1 C2 P1 124.3(2) . . ?
N3 C18 C19 107.2(3) . . ?
C2 B1 C1 61.6(2) . . ?
C2 B1 B5 58.3(3) . . ?
C1 B1 B5 107.5(3) . . ?
C2 B1 B2 107.5(3) . . ?
C1 B1 B2 58.6(2) . . ?
B5 B1 B2 107.0(3) . . ?
C2 B1 B9 105.5(3) . . ?
C1 B1 B9 105.9(3) . . ?
B5 B1 B9 59.1(3) . . ?
B2 B1 B9 59.6(3) . . ?
N3 C20 C22 109.2(4) . . ?
N3 C20 C23 110.8(4) . . ?
C22 C20 C23 109.9(4) . . ?
N3 C20 C21 108.6(4) . . ?
C22 C20 C21 110.3(4) . . ?
C23 C20 C21 108.1(4) . . ?
N4 C19 C18 108.9(3) . . ?
C1 B3 B2 59.5(3) . . ?
C1 B3 B7 107.4(3) . . ?
B2 B3 B7 108.5(4) . . ?
C1 B3 B8 107.1(4) . . ?
B2 B3 B8 60.3(3) . . ?
B7 B3 B8 60.0(3) . . ?
C1 B3 B4 59.3(3) . . ?
B2 B3 B4 107.9(3) . . ?
B7 B3 B4 60.5(3) . . ?
B8 B3 B4 108.2(4) . . ?
C11 C10 N1 107.7(4) . . ?
C11 C10 C12 110.7(4) . . ?
N1 C10 C12 108.1(4) . . ?
C11 C10 C13 110.0(5) . . ?
N1 C10 C13 112.0(4) . . ?
C12 C10 C13 108.4(4) . . ?
C5 C4 C9 119.6(4) . . ?
C5 C4 C3 124.2(4) . . ?
C9 C4 C3 116.1(4) . . ?
N2 C14 C16 111.3(4) . . ?
N2 C14 C15 109.1(4) . . ?
C16 C14 C15 111.0(4) . . ?
N2 C14 C17 105.1(3) . . ?
C16 C14 C17 110.7(4) . . ?
C15 C14 C17 109.5(4) . . ?
C6 C5 C4 119.8(5) . . ?
C2 B6 B7 106.7(4) . . ?
C2 B6 B5 58.6(3) . . ?
B7 B6 B5 108.2(4) . . ?
C2 B6 B10 106.5(4) . . ?
B7 B6 B10 60.1(3) . . ?
B5 B6 B10 60.4(3) . . ?
C2 B6 B4 58.9(2) . . ?
B7 B6 B4 60.6(3) . . ?
B5 B6 B4 107.0(3) . . ?
B10 B6 B4 108.3(4) . . ?
C2 B4 C1 61.5(2) . . ?
C2 B4 B6 58.6(3) . . ?
C1 B4 B6 107.6(3) . . ?
C2 B4 B3 106.8(4) . . ?
C1 B4 B3 58.0(3) . . ?
B6 B4 B3 106.7(4) . . ?
C2 B4 B7 105.3(3) . . ?
C1 B4 B7 105.3(3) . . ?
B6 B4 B7 59.2(3) . . ?
B3 B4 B7 59.2(3) . . ?
C2 B5 B9 107.4(3) . . ?
C2 B5 B6 59.2(3) . . ?
B9 B5 B6 108.6(4) . . ?
C2 B5 B1 59.1(2) . . ?
B9 B5 B1 60.7(3) . . ?
B6 B5 B1 107.6(3) . . ?
C2 B5 B10 106.5(3) . . ?
B9 B5 B10 60.5(3) . . ?
B6 B5 B10 59.9(3) . . ?
B1 B5 B10 108.4(3) . . ?
B5 B9 B2 108.3(3) . . ?
B5 B9 B8 107.3(4) . . ?
B2 B9 B8 59.9(3) . . ?
B5 B9 B10 60.3(3) . . ?
B2 B9 B10 107.2(4) . . ?
B8 B9 B10 58.7(3) . . ?
B5 B9 B1 60.2(3) . . ?
B2 B9 B1 60.1(3) . . ?
B8 B9 B1 107.5(4) . . ?
B10 B9 B1 107.8(4) . . ?
B10 B8 B7 60.4(3) . . ?
B10 B8 B2 108.7(4) . . ?
B7 B8 B2 107.5(3) . . ?
B10 B8 B3 108.3(4) . . ?
B7 B8 B3 59.7(3) . . ?
B2 B8 B3 59.4(3) . . ?
B10 B8 B9 60.7(3) . . ?
B7 B8 B9 108.2(4) . . ?
B2 B8 B9 59.8(3) . . ?
B3 B8 B9 107.3(3) . . ?
C1 B2 B3 58.7(3) . . ?
C1 B2 B9 106.9(3) . . ?
B3 B2 B9 108.3(4) . . ?
C1 B2 B8 106.4(4) . . ?
B3 B2 B8 60.3(3) . . ?
B9 B2 B8 60.2(3) . . ?
C1 B2 B1 59.0(3) . . ?
B3 B2 B1 106.9(3) . . ?
B9 B2 B1 60.4(3) . . ?
B8 B2 B1 108.0(4) . . ?
B8 B10 B6 108.5(4) . . ?
B8 B10 B7 60.5(3) . . ?
B6 B10 B7 59.8(3) . . ?
B8 B10 B5 107.9(4) . . ?
B6 B10 B5 59.7(3) . . ?
B7 B10 B5 107.3(3) . . ?
B8 B10 B9 60.6(3) . . ?
B6 B10 B9 107.4(3) . . ?
B7 B10 B9 108.2(4) . . ?
B5 B10 B9 59.2(3) . . ?
C9 C8 C7 119.6(5) . . ?
C6 C7 C8 120.4(5) . . ?
C8 C9 C4 120.3(5) . . ?
B6 B7 B3 108.4(4) . . ?
B6 B7 B10 60.1(3) . . ?
B3 B7 B10 107.7(4) . . ?
B6 B7 B8 107.6(4) . . ?
B3 B7 B8 60.3(3) . . ?
B10 B7 B8 59.1(3) . . ?
B6 B7 B4 60.3(3) . . ?
B3 B7 B4 60.3(3) . . ?
B10 B7 B4 108.1(4) . . ?
B8 B7 B4 108.2(4) . . ?
C7 C6 C5 120.3(5) . . ?
O3 Si2 N6 116.18(16) . . ?
O3 Si2 N5 122.96(16) . . ?
N6 Si2 N5 71.98(14) . . ?
O3 Si2 C28 121.41(16) . . ?
N6 Si2 C28 105.22(16) . . ?
N5 Si2 C28 107.75(16) . . ?
O4 P2 N8 117.68(19) . . ?
O4 P2 N7 121.87(18) . . ?
N8 P2 N7 98.71(18) . . ?
O4 P2 C29 108.03(17) . . ?
N8 P2 C29 104.34(19) . . ?
N7 P2 C29 104.22(18) . . ?
C30 N5 C37 130.1(3) . . ?
C30 N5 Si2 90.4(2) . . ?
C37 N5 Si2 139.5(3) . . ?
C30 N6 C41 128.5(3) . . ?
C30 N6 Si2 91.3(2) . . ?
C41 N6 Si2 131.6(3) . . ?
N6 C30 N5 106.3(3) . . ?
N6 C30 C31 127.5(4) . . ?
N5 C30 C31 126.0(3) . . ?
C46 N7 C51 115.6(3) . . ?
C46 N7 P2 109.2(3) . . ?
C51 N7 P2 122.8(3) . . ?
C36 C31 C32 119.5(4) . . ?
C36 C31 C30 117.9(4) . . ?
C32 C31 C30 122.5(4) . . ?
N6 C41 C42 109.6(3) . . ?
N6 C41 C43 109.7(3) . . ?
C42 C41 C43 111.9(4) . . ?
N6 C41 C44 107.0(3) . . ?
C42 C41 C44 108.5(4) . . ?
C43 C41 C44 110.1(4) . . ?
C31 C36 C35 120.6(4) . . ?
C45 N8 C47 119.0(3) . . ?
C45 N8 P2 109.4(3) . . ?
C47 N8 P2 128.1(3) . . ?
B13 C28 B12 61.6(3) . . ?
B13 C28 B14 62.2(3) . . ?
B12 C28 B14 112.0(3) . . ?
B13 C28 B11 112.9(3) . . ?
B12 C28 B11 62.7(3) . . ?
B14 C28 B11 111.0(3) . . ?
B13 C28 C29 109.1(3) . . ?
B12 C28 C29 109.1(3) . . ?
B14 C28 C29 59.7(2) . . ?
B11 C28 C29 59.8(2) . . ?
B13 C28 Si2 118.9(3) . . ?
B12 C28 Si2 116.8(3) . . ?
B14 C28 Si2 122.1(3) . . ?
B11 C28 Si2 117.8(3) . . ?
C29 C28 Si2 124.6(3) . . ?
N5 C37 C38 105.2(3) . . ?
N5 C37 C40 110.5(3) . . ?
C38 C37 C40 111.1(4) . . ?
N5 C37 C39 111.4(3) . . ?
C38 C37 C39 107.9(4) . . ?
C40 C37 C39 110.6(3) . . ?
C33 C32 C31 119.8(4) . . ?
C36 C35 C34 119.3(4) . . ?
C29 B14 C28 60.5(2) . . ?
C29 B14 B19 106.1(3) . . ?
C28 B14 B19 106.2(3) . . ?
C29 B14 B15 58.9(3) . . ?
C28 B14 B15 107.4(3) . . ?
B19 B14 B15 59.6(3) . . ?
C29 B14 B13 107.0(3) . . ?
C28 B14 B13 58.7(2) . . ?
B19 B14 B13 59.9(3) . . ?
B15 B14 B13 107.7(4) . . ?
B16 C29 B14 112.8(3) . . ?
B16 C29 B15 62.4(3) . . ?
B14 C29 B15 62.2(3) . . ?
B16 C29 B11 62.5(3) . . ?
B14 C29 B11 111.3(3) . . ?
B15 C29 B11 113.3(3) . . ?
B16 C29 C28 109.6(3) . . ?
B14 C29 C28 59.9(2) . . ?
B15 C29 C28 109.5(3) . . ?
B11 C29 C28 59.9(2) . . ?
B16 C29 P2 120.4(3) . . ?
B14 C29 P2 117.8(3) . . ?
B15 C29 P2 118.8(3) . . ?
B11 C29 P2 120.0(3) . . ?
C28 C29 P2 121.7(3) . . ?
C29 B11 C28 60.3(2) . . ?
C29 B11 B16 58.3(3) . . ?
C28 B11 B16 106.6(4) . . ?
C29 B11 B17 105.0(4) . . ?
C28 B11 B17 105.2(3) . . ?
B16 B11 B17 59.4(3) . . ?
C29 B11 B12 106.2(3) . . ?
C28 B11 B12 58.4(2) . . ?
B16 B11 B12 106.7(3) . . ?
B17 B11 B12 59.1(3) . . ?
N7 C51 C54 110.7(3) . . ?
N7 C51 C52 109.9(4) . . ?
C54 C51 C52 111.3(4) . . ?
N7 C51 C53 108.5(3) . . ?
C54 C51 C53 106.9(4) . . ?
C52 C51 C53 109.3(3) . . ?
N8 C45 C46 107.9(4) . . ?
C28 B13 B12 59.3(3) . . ?
C28 B13 B19 106.6(3) . . ?
B12 B13 B19 108.5(3) . . ?
C28 B13 B18 106.8(3) . . ?
B12 B13 B18 60.3(3) . . ?
B19 B13 B18 60.3(3) . . ?
C28 B13 B14 59.1(2) . . ?
B12 B13 B14 107.6(3) . . ?
B19 B13 B14 60.0(3) . . ?
B18 B13 B14 108.0(3) . . ?
B15 B19 B13 108.3(3) . . ?
B15 B19 B14 60.2(3) . . ?
B13 B19 B14 60.1(3) . . ?
B15 B19 B18 107.8(4) . . ?
B13 B19 B18 59.9(3) . . ?
B14 B19 B18 107.8(4) . . ?
B15 B19 B20 59.9(3) . . ?
B13 B19 B20 107.6(4) . . ?
B14 B19 B20 107.7(3) . . ?
B18 B19 B20 59.5(3) . . ?
N7 C46 C45 109.9(4) . . ?
B12 B17 B16 108.5(4) . . ?
B12 B17 B11 60.7(3) . . ?
B16 B17 B11 60.2(3) . . ?
B12 B17 B20 107.6(4) . . ?
B16 B17 B20 60.2(3) . . ?
B11 B17 B20 108.3(4) . . ?
B12 B17 B18 59.9(3) . . ?
B16 B17 B18 107.7(4) . . ?
B11 B17 B18 108.3(3) . . ?
B20 B17 B18 59.3(3) . . ?
C28 B12 B13 59.1(3) . . ?
C28 B12 B17 106.4(3) . . ?
B13 B12 B17 108.7(4) . . ?
C28 B12 B18 106.6(4) . . ?
B13 B12 B18 60.3(3) . . ?
B17 B12 B18 60.8(3) . . ?
C28 B12 B11 58.8(2) . . ?
B13 B12 B11 107.7(3) . . ?
B17 B12 B11 60.2(3) . . ?
B18 B12 B11 108.7(3) . . ?
C33 C34 C35 120.2(4) . . ?
C29 B15 B19 106.4(3) . . ?
C29 B15 B20 106.2(4) . . ?
B19 B15 B20 60.7(3) . . ?
C29 B15 B14 58.9(3) . . ?
B19 B15 B14 60.1(3) . . ?
B20 B15 B14 108.3(3) . . ?
C29 B15 B16 58.5(3) . . ?
B19 B15 B16 108.6(4) . . ?
B20 B15 B16 60.4(3) . . ?
B14 B15 B16 107.0(4) . . ?
C34 C33 C32 120.5(4) . . ?
C29 B16 B17 106.4(3) . . ?
C29 B16 B15 59.1(3) . . ?
B17 B16 B15 108.0(4) . . ?
C29 B16 B11 59.1(3) . . ?
B17 B16 B11 60.4(3) . . ?
B15 B16 B11 107.8(3) . . ?
C29 B16 B20 106.1(4) . . ?
B17 B16 B20 60.5(3) . . ?
B15 B16 B20 59.7(3) . . ?
B11 B16 B20 108.7(3) . . ?
B20 B18 B13 108.2(4) . . ?
B20 B18 B12 108.0(4) . . ?
B13 B18 B12 59.4(3) . . ?
B20 B18 B19 60.4(3) . . ?
B13 B18 B19 59.8(3) . . ?
B12 B18 B19 107.4(4) . . ?
B20 B18 B17 60.3(3) . . ?
B13 B18 B17 106.9(3) . . ?
B12 B18 B17 59.3(3) . . ?
B19 B18 B17 107.8(3) . . ?
N8 C47 C48 109.0(4) . . ?
N8 C47 C49 108.0(4) . . ?
C48 C47 C49 110.2(4) . . ?
N8 C47 C50 111.2(4) . . ?
C48 C47 C50 110.0(4) . . ?
C49 C47 C50 108.5(4) . . ?
B18 B20 B15 107.8(4) . . ?
B18 B20 B16 107.9(4) . . ?
B15 B20 B16 59.9(3) . . ?
B18 B20 B19 60.1(3) . . ?
B15 B20 B19 59.4(3) . . ?
B16 B20 B19 107.3(4) . . ?
B18 B20 B17 60.4(3) . . ?
B15 B20 B17 107.2(4) . . ?
B16 B20 B17 59.3(3) . . ?
B19 B20 B17 107.6(3) . . ?
C55 O5 C57 112.4(5) . . ?
O5 C57 C58 111.4(6) . . ?
O5 C55 C56 108.2(5) . . ?

loop_
_geom_bond_atom_site_label_1
_geom_bond_atom_site_label_2
_geom_bond_distance
_geom_bond_site_symmetry_2
_geom_bond_publ_flag
P1 O2 1.456(3) . ?
P1 N3 1.638(3) . ?
P1 N4 1.656(3) . ?
P1 C2 1.899(4) . ?
Si1 O1 1.524(3) . ?
Si1 N2 1.814(3) . ?
Si1 N1 1.820(3) . ?
Si1 C1 1.943(4) . ?
N4 C19 1.474(5) . ?
N4 C24 1.500(5) . ?
N1 C3 1.339(5) . ?
N1 C10 1.505(5) . ?
N2 C3 1.335(5) . ?
N2 C14 1.495(5) . ?
N3 C18 1.476(5) . ?
N3 C20 1.498(5) . ?
C25 C24 1.521(5) . ?
C1 B3 1.706(6) . ?
C1 B2 1.720(6) . ?
C1 B1 1.728(6) . ?
C1 B4 1.731(6) . ?
C1 C2 1.768(5) . ?
C24 C27 1.527(6) . ?
C24 C26 1.528(6) . ?
C3 C4 1.487(6) . ?
C2 B5 1.708(6) . ?
C2 B6 1.719(6) . ?
C2 B1 1.722(6) . ?
C2 B4 1.725(6) . ?
C18 C19 1.544(5) . ?
B1 B5 1.782(7) . ?
B1 B2 1.787(7) . ?
B1 B9 1.792(6) . ?
C20 C22 1.523(6) . ?
C20 C23 1.525(6) . ?
C20 C21 1.526(6) . ?
B3 B2 1.761(7) . ?
B3 B7 1.769(7) . ?
B3 B8 1.778(7) . ?
B3 B4 1.788(7) . ?
C10 C11 1.487(6) . ?
C10 C12 1.518(6) . ?
C10 C13 1.543(7) . ?
C4 C5 1.388(6) . ?
C4 C9 1.393(6) . ?
C14 C16 1.519(6) . ?
C14 C15 1.531(6) . ?
C14 C17 1.536(6) . ?
C5 C6 1.379(7) . ?
B6 B7 1.767(7) . ?
B6 B5 1.769(7) . ?
B6 B10 1.773(7) . ?
B6 B4 1.787(7) . ?
B4 B7 1.792(7) . ?
B5 B9 1.762(7) . ?
B5 B10 1.783(7) . ?
B9 B2 1.777(7) . ?
B9 B8 1.784(8) . ?
B9 B10 1.786(7) . ?
B8 B10 1.749(7) . ?
B8 B7 1.774(8) . ?
B8 B2 1.779(7) . ?
B10 B7 1.773(8) . ?
C8 C9 1.374(7) . ?
C8 C7 1.387(8) . ?
C7 C6 1.374(8) . ?
Si2 O3 1.524(3) . ?
Si2 N6 1.807(3) . ?
Si2 N5 1.828(3) . ?
Si2 C28 1.937(4) . ?
P2 O4 1.463(3) . ?
P2 N8 1.634(4) . ?
P2 N7 1.673(3) . ?
P2 C29 1.893(4) . ?
N5 C30 1.335(5) . ?
N5 C37 1.504(5) . ?
N6 C30 1.334(5) . ?
N6 C41 1.504(5) . ?
C30 C31 1.491(5) . ?
N7 C46 1.469(5) . ?
N7 C51 1.495(5) . ?
C31 C36 1.383(5) . ?
C31 C32 1.389(5) . ?
C41 C42 1.524(6) . ?
C41 C43 1.527(6) . ?
C41 C44 1.528(5) . ?
C36 C35 1.386(5) . ?
N8 C45 1.481(5) . ?
N8 C47 1.502(6) . ?
C28 B13 1.716(6) . ?
C28 B12 1.718(6) . ?
C28 B14 1.723(6) . ?
C28 B11 1.726(6) . ?
C28 C29 1.733(5) . ?
C37 C38 1.528(5) . ?
C37 C40 1.535(6) . ?
C37 C39 1.538(6) . ?
C32 C33 1.381(5) . ?
C35 C34 1.390(7) . ?
B14 C29 1.719(6) . ?
B14 B19 1.774(7) . ?
B14 B15 1.776(7) . ?
B14 B13 1.777(6) . ?
C29 B16 1.709(6) . ?
C29 B15 1.720(6) . ?
C29 B11 1.724(7) . ?
B11 B16 1.782(7) . ?
B11 B17 1.786(7) . ?
B11 B12 1.793(6) . ?
C51 C54 1.515(6) . ?
C51 C52 1.533(6) . ?
C51 C53 1.542(6) . ?
C45 C46 1.526(7) . ?
B13 B12 1.759(7) . ?
B13 B19 1.773(7) . ?
B13 B18 1.774(7) . ?
B19 B15 1.765(6) . ?
B19 B18 1.781(7) . ?
B19 B20 1.787(7) . ?
B17 B12 1.765(7) . ?
B17 B16 1.769(7) . ?
B17 B20 1.790(8) . ?
B17 B18 1.791(7) . ?
B12 B18 1.776(7) . ?
C34 C33 1.372(6) . ?
B15 B20 1.773(7) . ?
B15 B16 1.777(7) . ?
B16 B20 1.785(7) . ?
B18 B20 1.771(7) . ?
C47 C48 1.520(6) . ?
C47 C49 1.525(7) . ?
C47 C50 1.523(6) . ?
O5 C55 1.376(6) . ?
O5 C57 1.440(7) . ?
C57 C58 1.474(8) . ?
C55 C56 1.491(7) . ?
